data_4069838
loop_
_publ_author_name
'Jacob, Volker'
'Landorf, Christopher W.'
'Zakharov, Lev N.'
'Weakley, Timothy J. R.'
'Haley, Michael M.'

_publ_section_title
;
 Platinabenzenes: Synthesis, Properties, and Reactivity Studies of a Rare
 Class of Metalla-aromatics&#x2020;
;
_journal_issue 17
_journal_name_full Organometallics
_journal_page_first 5183
_journal_paper_doi 10.1021/om900439z
_journal_volume 28
_journal_year 2009
_chemical_formula_moiety 'C28 H28 O Pt '
_chemical_formula_structural 'Pt (C10 H15) (C17 H13) (C O)'
_chemical_formula_sum 'C28 H28 O Pt'
_chemical_formula_weight 575.62
_space_group_IT_number 14
_symmetry_cell_setting monoclinic
_symmetry_Int_Tables_number 14
_symmetry_space_group_name_Hall '-P 2ybc'
_symmetry_space_group_name_H-M 'P 1 21/c 1'
_audit_creation_date 2002-09-09
_audit_creation_method 'by teXsan v1.8'
_cell_angle_alpha 90
_cell_angle_beta 98.35(2)
_cell_angle_gamma 90
_cell_formula_units_Z 4
_cell_length_a 15.981(3)
_cell_length_b 8.1257(11)
_cell_length_c 18.673(6)
_cell_measurement_reflns_used 25
_cell_measurement_temperature 296
_cell_measurement_theta_max 15.3
_cell_measurement_theta_min 14.1
_cell_volume 2399.1(10)
_computing_cell_refinement 'CAD4/PC (Enraf-Nonius, 1993)'
_computing_data_collection 'CAD4/PC (Enraf-Nonius, 1993)'
_computing_data_reduction 'TEXSAN (Molecular Structure Corp., 1997)'
_computing_publication_material 'TEXSAN (Molecular Structure Corp., 1997)'
_computing_structure_refinement 'TEXSAN (Molecular Structure Corp., 1997)'
_computing_structure_solution 'TEXSAN (Molecular Structure Corp., 1997)'
_diffrn_ambient_temperature 296
_diffrn_measurement_device_type 'Nonius CAD-4 serial diffractometer'
_diffrn_measurement_method \w
_diffrn_orient_matrix_UB_11 -0.00232
_diffrn_orient_matrix_UB_12 -0.12240
_diffrn_orient_matrix_UB_13 -0.00526
_diffrn_orient_matrix_UB_21 -0.06317
_diffrn_orient_matrix_UB_22 0.00472
_diffrn_orient_matrix_UB_23 -0.00883
_diffrn_orient_matrix_UB_31 0.00140
_diffrn_orient_matrix_UB_32 0.01129
_diffrn_orient_matrix_UB_33 -0.05314
_diffrn_radiation_detector 'scintillation counter'
_diffrn_radiation_monochromator graphite
_diffrn_radiation_source 'sealed X-ray tube'
_diffrn_radiation_type 'Mo K\a'
_diffrn_radiation_wavelength 0.71073
_diffrn_reflns_av_R_equivalents 0.015
_diffrn_reflns_av_sigmaI/netI 0.060
_diffrn_reflns_limit_h_max 20
_diffrn_reflns_limit_h_min 0
_diffrn_reflns_limit_k_max 0
_diffrn_reflns_limit_k_min -10
_diffrn_reflns_limit_l_max 23
_diffrn_reflns_limit_l_min -23
_diffrn_reflns_number 5522
_diffrn_reflns_reduction_process 'Lp corrections applied'
_diffrn_reflns_theta_max 26.5
_diffrn_reflns_theta_min 1.6
_diffrn_standards_decay_% 6.4
_diffrn_standards_interval_count 300
_diffrn_standards_number 3
_exptl_absorpt_coefficient_mu 5.84
_exptl_absorpt_correction_T_max 1.000
_exptl_absorpt_correction_T_min 0.571
_exptl_absorpt_correction_type psi-scan
_exptl_absorpt_process_details 'North,Phillips & Matthews (1968)'
_exptl_crystal_colour red-brown
_exptl_crystal_density_diffrn 1.594
_exptl_crystal_description tablet
_exptl_crystal_F_000 1128.00
_exptl_crystal_size_max 0.32
_exptl_crystal_size_mid 0.27
_exptl_crystal_size_min 0.14
_refine_diff_density_max 1.29
_refine_diff_density_min -0.90
_refine_ls_abs_structure_details 'not applicable'
_refine_ls_extinction_coef 0.00000
_refine_ls_extinction_method none
_refine_ls_goodness_of_fit_all 1.29
_refine_ls_goodness_of_fit_ref 1.78
_refine_ls_hydrogen_treatment constr
_refine_ls_matrix_type full
_refine_ls_number_constraints 0
_refine_ls_number_parameters 271
_refine_ls_number_reflns 4969
_refine_ls_number_restraints 0
_refine_ls_R_factor_all 0.045
_refine_ls_R_factor_gt 0.034
_refine_ls_shift/su_max 0.013
_refine_ls_shift/su_mean 0.0021
_refine_ls_structure_factor_coef Fsqd
_refine_ls_weighting_details 'w = 4F~o~^2^/[\s^2^(I) + (0.025I)^2^]'
_refine_ls_weighting_scheme calc
_refine_ls_wR_factor_all 0.078
_refine_ls_wR_factor_ref 0.044
_reflns_number_gt 3051
_reflns_number_total 5347
_reflns_threshold_expression I>1.00\s(I)
_cod_data_source_file om900439z_si_003.cif
_cod_data_source_block VJ0902
_cod_original_cell_volume 2399.1(8)
_cod_original_sg_symbol_H-M 'P 21/c     '
_cod_original_formula_sum 'C28 H28 O Pt '
_cod_database_code 4069838

loop_
_symmetry_equiv_pos_as_xyz
'   +x,   +y,   +z'
'   -x,1/2+y,1/2-z'
'   -x,   -y,   -z'
'   +x,1/2-y,1/2+z'

loop_
_atom_site_label
_atom_site_fract_x
_atom_site_fract_y
_atom_site_fract_z
_atom_site_U_iso_or_equiv
_atom_site_occupancy
_atom_site_adp_type
_atom_site_calc_flag
Pt 0.729367(13) 0.50083(4) 0.505394(11) 0.04766(6) 1.000 Uani d
O 0.5787(3) 0.2943(6) 0.4608(3) 0.0786(17) 1.000 Uani d
C(1) 0.7944(4) 0.3330(8) 0.4529(3) 0.0559(19) 1.000 Uani d
C(2) 0.7971(4) 0.3206(8) 0.3830(3) 0.0526(18) 1.000 Uani d
C(3) 0.7537(4) 0.4278(8) 0.3250(3) 0.0486(17) 1.000 Uani d
C(4) 0.7793(4) 0.4251(8) 0.2501(3) 0.0496(17) 1.000 Uani d
C(5) 0.7084(4) 0.3524(7) 0.2552(3) 0.0486(17) 1.000 Uani d
C(6) 0.6351(4) 0.3786(8) 0.4787(3) 0.0546(19) 1.000 Uani d
C(7) 0.8486(4) 0.4685(6) 0.2123(3) 0.0476(18) 1.000 Uani d
C(8) 0.9144(4) 0.5639(8) 0.2462(4) 0.0575(19) 1.000 Uani d
C(9) 0.9822(4) 0.6018(9) 0.2126(4) 0.065(2) 1.000 Uani d
C(10) 0.9858(4) 0.5460(8) 0.1439(4) 0.070(3) 1.000 Uani d
C(11) 0.9216(5) 0.4525(8) 0.1085(4) 0.071(3) 1.000 Uani d
C(12) 0.8529(4) 0.4148(8) 0.1431(4) 0.058(2) 1.000 Uani d
C(13) 0.6343(4) 0.2603(7) 0.2294(3) 0.0469(17) 1.000 Uani d
C(14) 0.6025(4) 0.2485(8) 0.1559(3) 0.0555(19) 1.000 Uani d
C(15) 0.5301(5) 0.1649(10) 0.1326(4) 0.074(3) 1.000 Uani d
C(16) 0.4857(5) 0.0918(10) 0.1815(5) 0.082(3) 1.000 Uani d
C(17) 0.5169(5) 0.0990(11) 0.2535(5) 0.087(3) 1.000 Uani d
C(18) 0.5900(4) 0.1817(9) 0.2779(3) 0.064(2) 1.000 Uani d
C(19) 0.7377(4) 0.7883(8) 0.5136(4) 0.069(2) 1.000 Uani d
C(20) 0.8172(4) 0.7233(8) 0.5072(4) 0.061(2) 1.000 Uani d
C(21) 0.8446(4) 0.6226(8) 0.5687(4) 0.057(2) 1.000 Uani d
C(22) 0.7841(5) 0.6307(8) 0.6148(4) 0.061(2) 1.000 Uani d
C(23) 0.7165(4) 0.7236(8) 0.5798(4) 0.065(2) 1.000 Uani d
C(24) 0.6872(6) 0.9064(11) 0.4629(6) 0.131(4) 1.000 Uani d
C(25) 0.8695(6) 0.7589(11) 0.4468(4) 0.103(3) 1.000 Uani d
C(26) 0.9285(5) 0.5387(9) 0.5848(4) 0.085(3) 1.000 Uani d
C(27) 0.7909(6) 0.5579(10) 0.6896(4) 0.091(3) 1.000 Uani d
C(28) 0.6392(5) 0.7691(10) 0.6111(5) 0.110(4) 1.000 Uani d
H(1) 0.8266 0.2542 0.4827 0.067 1.000 Uiso c
H(2) 0.8304 0.2336 0.3682 0.063 1.000 Uiso c
H(3) 0.7315 0.5286 0.3399 0.058 1.000 Uiso c
H(4) 0.9123 0.6036 0.2938 0.069 1.000 Uiso c
H(5) 1.0270 0.6670 0.2368 0.078 1.000 Uiso c
H(6) 1.0332 0.5723 0.1207 0.084 1.000 Uiso c
H(7) 0.9240 0.4139 0.0609 0.085 1.000 Uiso c
H(8) 0.8079 0.3506 0.1186 0.069 1.000 Uiso c
H(9) 0.6322 0.3000 0.1214 0.067 1.000 Uiso c
H(10) 0.5101 0.1571 0.0823 0.089 1.000 Uiso c
H(11) 0.4339 0.0369 0.1655 0.098 1.000 Uiso c
H(12) 0.4872 0.0453 0.2873 0.104 1.000 Uiso c
H(13) 0.6104 0.1852 0.3283 0.077 1.000 Uiso c
H(14) 0.7177 1.0063 0.4614 0.157 1.000 Uiso c
H(15) 0.6772 0.8597 0.4157 0.157 1.000 Uiso c
H(16) 0.6347 0.9279 0.4792 0.157 1.000 Uiso c
H(17) 0.8830 0.6583 0.4251 0.123 1.000 Uiso c
H(18) 0.8379 0.8268 0.4112 0.123 1.000 Uiso c
H(19) 0.9202 0.8137 0.4663 0.123 1.000 Uiso c
H(20) 0.9314 0.4795 0.6290 0.102 1.000 Uiso c
H(21) 0.9351 0.4646 0.5467 0.102 1.000 Uiso c
H(22) 0.9723 0.6186 0.5889 0.102 1.000 Uiso c
H(23) 0.7463 0.4812 0.6912 0.109 1.000 Uiso c
H(24) 0.8437 0.5033 0.7010 0.109 1.000 Uiso c
H(25) 0.7870 0.6431 0.7238 0.109 1.000 Uiso c
H(26) 0.6391 0.8843 0.6198 0.132 1.000 Uiso c
H(27) 0.5904 0.7402 0.5781 0.132 1.000 Uiso c
H(28) 0.6386 0.7118 0.6554 0.132 1.000 Uiso c

loop_
_atom_site_aniso_label
_atom_site_aniso_U_11
_atom_site_aniso_U_22
_atom_site_aniso_U_33
_atom_site_aniso_U_12
_atom_site_aniso_U_13
_atom_site_aniso_U_23
Pt 0.04746(12) 0.04851(12) 0.04731(12) -0.0037(2) 0.00786(8) 0.0007(2)
O 0.072(3) 0.087(4) 0.074(3) -0.025(3) 0.003(3) -0.016(3)
C(1) 0.057(4) 0.050(4) 0.060(4) 0.011(3) 0.005(3) -0.001(3)
C(2) 0.043(3) 0.056(4) 0.058(4) 0.012(3) 0.007(3) -0.003(3)
C(3) 0.050(4) 0.050(3) 0.047(3) 0.003(3) 0.010(3) -0.004(3)
C(4) 0.054(4) 0.050(3) 0.045(3) 0.004(3) 0.009(3) -0.003(3)
C(5) 0.048(4) 0.054(4) 0.044(3) 0.005(3) 0.005(3) 0.003(3)
C(6) 0.066(4) 0.062(4) 0.037(3) 0.007(4) 0.011(3) 0.006(3)
C(7) 0.050(3) 0.039(5) 0.052(3) 0.002(3) 0.001(3) 0.002(3)
C(8) 0.050(4) 0.063(4) 0.058(4) -0.002(3) 0.005(3) -0.007(3)
C(9) 0.041(4) 0.073(5) 0.080(5) -0.009(4) 0.007(3) -0.005(4)
C(10) 0.054(4) 0.073(6) 0.086(5) -0.012(3) 0.027(4) -0.001(4)
C(11) 0.074(5) 0.077(6) 0.067(4) -0.011(4) 0.031(4) -0.013(4)
C(12) 0.055(4) 0.059(4) 0.060(4) -0.013(3) 0.009(3) -0.007(3)
C(13) 0.046(3) 0.050(4) 0.048(3) 0.003(3) 0.013(3) -0.009(3)
C(14) 0.053(4) 0.064(4) 0.050(4) -0.007(3) 0.010(3) 0.000(3)
C(15) 0.065(5) 0.092(6) 0.064(5) -0.011(4) 0.004(4) -0.019(4)
C(16) 0.064(5) 0.097(6) 0.086(6) -0.026(5) 0.019(4) -0.030(5)
C(17) 0.090(6) 0.098(6) 0.082(5) -0.035(5) 0.044(5) -0.007(5)
C(18) 0.071(5) 0.072(5) 0.051(4) -0.013(4) 0.016(4) -0.011(4)
C(19) 0.063(5) 0.046(4) 0.092(6) -0.006(4) -0.008(4) 0.002(4)
C(20) 0.063(4) 0.064(4) 0.058(4) -0.019(4) 0.017(4) -0.004(3)
C(21) 0.053(4) 0.053(4) 0.066(4) -0.009(3) 0.009(3) -0.004(3)
C(22) 0.070(5) 0.054(4) 0.059(4) -0.021(4) 0.009(4) -0.008(3)
C(23) 0.055(4) 0.053(4) 0.090(5) -0.012(3) 0.027(4) -0.025(4)
C(24) 0.131(9) 0.058(5) 0.186(10) 0.002(6) -0.035(8) 0.033(6)
C(25) 0.119(7) 0.116(7) 0.075(5) -0.055(6) 0.024(5) -0.002(5)
C(26) 0.062(5) 0.101(8) 0.088(6) -0.001(4) -0.002(4) -0.005(5)
C(27) 0.110(7) 0.097(6) 0.066(5) -0.039(5) 0.014(5) -0.012(4)
C(28) 0.080(6) 0.081(6) 0.180(9) -0.019(5) 0.056(6) -0.056(6)

loop_
_atom_type_symbol
_atom_type_oxidation_number
_atom_type_number_in_cell
_atom_type_scat_dispersion_real
_atom_type_scat_dispersion_imag
_atom_type_scat_source
C 0 112 0.002 0.002
;International Tables for Crystallography
(1992, Vol. C, Tables 4.2.6.8 and 6.1.1.1)
;
H 0 112 0.000 0.000
;International Tables for Crystallography
(1992, Vol. C, Table 6.1.1.2)
;
O 0 4 0.008 0.006
;International Tables for Crystallography
(1992, Vol. C, Tables 4.2.6.8 and 6.1.1.1)
;
Pt 0 4 -2.352 8.388
;International Tables for Crystallography
(1992, Vol. C, Tables 4.2.6.8 and 6.1.1.1)
;

loop_
_geom_angle_atom_site_label_1
_geom_angle_atom_site_label_2
_geom_angle_atom_site_label_3
_geom_angle
_geom_angle_publ_flag
C(1) Pt C(6) 87.8(3) yes
C(1) Pt C(19) 131.8(3) yes
C(1) Pt C(20) 100.4(3) yes
C(1) Pt C(21) 96.3(2) yes
C(1) Pt C(22) 124.3(3) yes
C(1) Pt C(23) 154.9(3) yes
C(6) Pt C(19) 127.0(3) yes
C(6) Pt C(20) 157.1(3) yes
C(6) Pt C(21) 164.3(2) yes
C(6) Pt C(22) 132.4(2) yes
C(6) Pt C(23) 116.9(3) yes
C(19) Pt C(20) 35.1(2) yes
C(19) Pt C(21) 59.8(2) yes
C(19) Pt C(22) 59.0(2) yes
C(19) Pt C(23) 35.7(2) yes
C(20) Pt C(21) 36.5(2) yes
C(20) Pt C(22) 58.8(2) yes
C(20) Pt C(23) 58.6(2) yes
C(21) Pt C(22) 34.8(2) yes
C(21) Pt C(23) 58.7(2) yes
C(22) Pt C(23) 35.0(2) yes
Pt C(1) C(2) 128.1(5) yes
Pt C(1) H(1) 115.9 no
C(2) C(1) H(1) 115.9 no
C(1) C(2) C(3) 127.0(6) yes
C(1) C(2) H(2) 116.5 no
C(3) C(2) H(2) 116.5 no
C(2) C(3) C(4) 120.5(5) yes
C(2) C(3) C(5) 120.2(5) yes
C(2) C(3) H(3) 116.5 no
C(4) C(3) C(5) 50.4(3) yes
C(4) C(3) H(3) 116.5 no
C(5) C(3) H(3) 116.5 no
C(3) C(4) C(5) 65.3(4) yes
C(3) C(4) C(7) 141.2(6) yes
C(5) C(4) C(7) 153.0(6) yes
C(3) C(5) C(4) 64.3(4) yes
C(3) C(5) C(13) 140.2(5) yes
C(4) C(5) C(13) 155.5(6) yes
Pt C(6) O 176.0(6) yes
C(4) C(7) C(8) 120.0(6) yes
C(4) C(7) C(12) 121.9(6) yes
C(8) C(7) C(12) 118.1(6) yes
C(7) C(8) C(9) 121.1(6) yes
C(7) C(8) H(4) 119.4 no
C(9) C(8) H(4) 119.4 no
C(8) C(9) C(10) 120.0(6) yes
C(8) C(9) H(5) 120.0 no
C(10) C(9) H(5) 120.0 no
C(9) C(10) C(11) 120.4(6) yes
C(9) C(10) H(6) 119.8 no
C(11) C(10) H(6) 119.8 no
C(10) C(11) C(12) 119.1(6) yes
C(10) C(11) H(7) 120.4 no
C(12) C(11) H(7) 120.4 no
C(7) C(12) C(11) 121.2(6) yes
C(7) C(12) H(8) 119.4 no
C(11) C(12) H(8) 119.4 no
C(5) C(13) C(14) 122.3(5) yes
C(5) C(13) C(18) 120.0(6) yes
C(14) C(13) C(18) 117.7(6) yes
C(13) C(14) C(15) 121.3(6) yes
C(13) C(14) H(9) 119.3 no
C(15) C(14) H(9) 119.3 no
C(14) C(15) C(16) 120.3(7) yes
C(14) C(15) H(10) 119.9 no
C(16) C(15) H(10) 119.9 no
C(15) C(16) C(17) 119.1(7) yes
C(15) C(16) H(11) 120.4 no
C(17) C(16) H(11) 120.4 no
C(16) C(17) C(18) 121.5(7) yes
C(16) C(17) H(12) 119.3 no
C(18) C(17) H(12) 119.3 no
C(13) C(18) C(17) 120.0(6) yes
C(13) C(18) H(13) 120.0 no
C(17) C(18) H(13) 120.0 no
Pt C(19) C(20) 70.2(4) yes
Pt C(19) C(23) 70.8(4) yes
Pt C(19) C(24) 125.2(5) yes
C(20) C(19) C(23) 105.6(6) yes
C(20) C(19) C(24) 126.9(8) yes
C(23) C(19) C(24) 127.5(8) yes
Pt C(20) C(19) 74.7(4) yes
Pt C(20) C(21) 71.0(4) yes
Pt C(20) C(25) 122.7(5) yes
C(19) C(20) C(21) 108.9(6) yes
C(19) C(20) C(25) 126.5(7) yes
C(21) C(20) C(25) 124.6(7) yes
Pt C(21) C(20) 72.5(4) yes
Pt C(21) C(22) 76.0(4) yes
Pt C(21) C(26) 122.8(5) yes
C(20) C(21) C(22) 108.2(6) yes
C(20) C(21) C(26) 125.7(6) yes
C(22) C(21) C(26) 125.7(7) yes
Pt C(22) C(21) 69.2(4) yes
Pt C(22) C(23) 70.8(4) yes
Pt C(22) C(27) 126.6(5) yes
C(21) C(22) C(23) 107.2(6) yes
C(21) C(22) C(27) 126.4(7) yes
C(23) C(22) C(27) 126.3(7) yes
Pt C(23) C(19) 73.5(4) yes
Pt C(23) C(22) 74.2(4) yes
Pt C(23) C(28) 125.7(5) yes
C(19) C(23) C(22) 109.8(6) yes
C(19) C(23) C(28) 124.3(8) yes
C(22) C(23) C(28) 125.4(8) yes
C(19) C(24) H(14) 109.5 no
C(19) C(24) H(15) 109.5 no
C(19) C(24) H(16) 109.5 no
H(14) C(24) H(15) 109.5 no
H(14) C(24) H(16) 109.5 no
H(15) C(24) H(16) 109.5 no
C(20) C(25) H(17) 109.5 no
C(20) C(25) H(18) 109.5 no
C(20) C(25) H(19) 109.5 no
H(17) C(25) H(18) 109.5 no
H(17) C(25) H(19) 109.5 no
H(18) C(25) H(19) 109.5 no
C(21) C(26) H(20) 109.5 no
C(21) C(26) H(21) 109.5 no
C(21) C(26) H(22) 109.5 no
H(20) C(26) H(21) 109.5 no
H(20) C(26) H(22) 109.5 no
H(21) C(26) H(22) 109.5 no
C(22) C(27) H(23) 109.5 no
C(22) C(27) H(24) 109.5 no
C(22) C(27) H(25) 109.5 no
H(23) C(27) H(24) 109.5 no
H(23) C(27) H(25) 109.5 no
H(24) C(27) H(25) 109.5 no
C(23) C(28) H(26) 109.5 no
C(23) C(28) H(27) 109.5 no
C(23) C(28) H(28) 109.5 no
H(26) C(28) H(27) 109.5 no
H(26) C(28) H(28) 109.5 no
H(27) C(28) H(28) 109.5 no

loop_
_geom_bond_atom_site_label_1
_geom_bond_atom_site_label_2
_geom_bond_distance
_geom_bond_publ_flag
Pt C(1) 2.049(6) yes
Pt C(6) 1.813(7) yes
Pt C(19) 2.344(7) yes
Pt C(20) 2.286(6) yes
Pt C(21) 2.266(6) yes
Pt C(22) 2.352(6) yes
Pt C(23) 2.309(6) yes
O C(6) 1.142(7) yes
C(1) C(2) 1.315(8) yes
C(1) H(1) 0.95 no
C(2) C(3) 1.482(8) yes
C(2) H(2) 0.95 no
C(3) C(4) 1.512(8) yes
C(3) C(5) 1.525(8) yes
C(3) H(3) 0.95 no
C(4) C(5) 1.293(8) yes
C(4) C(7) 1.442(8) yes
C(5) C(13) 1.425(8) yes
C(7) C(8) 1.383(8) yes
C(7) C(12) 1.374(8) yes
C(8) C(9) 1.365(8) yes
C(8) H(4) 0.95 no
C(9) C(10) 1.369(9) yes
C(9) H(5) 0.95 no
C(10) C(11) 1.367(9) yes
C(10) H(6) 0.95 no
C(11) C(12) 1.386(9) yes
C(11) H(7) 0.95 no
C(12) H(8) 0.95 no
C(13) C(14) 1.396(7) yes
C(13) C(18) 1.385(8) yes
C(14) C(15) 1.358(8) yes
C(14) H(9) 0.95 no
C(15) C(16) 1.370(10) yes
C(15) H(10) 0.95 no
C(16) C(17) 1.366(10) yes
C(16) H(11) 0.95 no
C(17) C(18) 1.367(9) yes
C(17) H(12) 0.95 no
C(18) H(13) 0.95 no
C(19) C(20) 1.397(9) yes
C(19) C(23) 1.428(9) yes
C(19) C(24) 1.500(10) yes
C(20) C(21) 1.427(8) yes
C(20) C(25) 1.526(9) yes
C(21) C(22) 1.385(8) yes
C(21) C(26) 1.496(9) yes
C(22) C(23) 1.401(9) yes
C(22) C(27) 1.506(9) yes
C(23) C(28) 1.488(9) yes
C(24) H(14) 0.95 no
C(24) H(15) 0.95 no
C(24) H(16) 0.95 no
C(25) H(17) 0.95 no
C(25) H(18) 0.95 no
C(25) H(19) 0.95 no
C(26) H(20) 0.95 no
C(26) H(21) 0.95 no
C(26) H(22) 0.95 no
C(27) H(23) 0.95 no
C(27) H(24) 0.95 no
C(27) H(25) 0.95 no
C(28) H(26) 0.95 no
C(28) H(27) 0.95 no
C(28) H(28) 0.95 no

loop_
_geom_contact_atom_site_label_1
_geom_contact_atom_site_label_2
_geom_contact_distance
_geom_contact_site_symmetry_2
_geom_contact_publ_flag
O C(15) 3.425(9) 4 no
O C(28) 3.583(10) 3_666 no
O C(24) 3.595(11) 1_545 no
C(6) C(15) 3.550(9) 4 no
C(6) C(14) 3.576(8) 4 no
C(11) C(20) 3.520(10) 4_564 no

loop_
_geom_torsion_atom_site_label_1
_geom_torsion_atom_site_label_2
_geom_torsion_atom_site_label_3
_geom_torsion_atom_site_label_4
_geom_torsion
_geom_torsion_publ_flag
Pt C(1) C(2) C(3) 0.7(11) no
Pt C(19) C(20) C(21) -63.2(5) no
Pt C(19) C(20) C(25) 119.7(7) no
Pt C(19) C(23) C(22) 65.9(5) no
Pt C(19) C(23) C(28) -122.2(7) no
Pt C(20) C(19) C(23) 62.4(4) no
Pt C(20) C(19) C(24) -119.7(8) no
Pt C(20) C(21) C(22) -68.2(5) no
Pt C(20) C(21) C(26) 118.2(7) no
Pt C(21) C(20) C(19) 65.6(5) no
Pt C(21) C(20) C(25) -117.2(7) no
Pt C(21) C(22) C(23) -61.0(5) no
Pt C(21) C(22) C(27) 120.8(7) no
Pt C(22) C(21) C(20) 65.8(5) no
Pt C(22) C(21) C(26) -120.6(7) no
Pt C(22) C(23) C(19) -65.4(5) no
Pt C(22) C(23) C(28) 122.8(7) no
Pt C(23) C(19) C(20) -62.0(5) no
Pt C(23) C(19) C(24) 120.1(8) no
Pt C(23) C(22) C(21) 59.9(5) no
Pt C(23) C(22) C(27) -121.9(7) no
O C(6) Pt C(1) 14.0(81) no
O C(6) Pt C(19) 157.8(80) no
O C(6) Pt C(20) 126.0(80) no
O C(6) Pt C(21) -91.9(81) no
O C(6) Pt C(22) -122.9(80) no
O C(6) Pt C(23) -161.5(80) no
C(1) Pt C(19) C(20) -31.5(6) no
C(1) Pt C(19) C(23) -146.8(4) no
C(1) Pt C(19) C(24) 90.3(8) no
C(1) Pt C(20) C(19) 156.7(4) no
C(1) Pt C(20) C(21) -86.6(4) no
C(1) Pt C(20) C(25) 32.8(7) no
C(1) Pt C(21) C(20) 98.9(4) no
C(1) Pt C(21) C(22) -146.4(4) no
C(1) Pt C(21) C(26) -22.8(6) no
C(1) Pt C(22) C(21) 41.7(5) no
C(1) Pt C(22) C(23) 159.6(4) no
C(1) Pt C(22) C(27) -78.9(7) no
C(1) Pt C(23) C(19) 74.0(8) no
C(1) Pt C(23) C(22) -42.8(8) no
C(1) Pt C(23) C(28) -165.3(7) no
C(1) C(2) C(3) C(4) 164.9(7) no
C(1) C(2) C(3) C(5) -136.0(7) no
C(2) C(1) Pt C(6) 79.3(6) no
C(2) C(1) Pt C(19) -61.4(7) no
C(2) C(1) Pt C(20) -79.2(7) no
C(2) C(1) Pt C(21) -115.9(6) no
C(2) C(1) Pt C(22) -138.4(6) no
C(2) C(1) Pt C(23) -110.3(8) no
C(2) C(3) C(4) C(5) 105.7(7) no
C(2) C(3) C(4) C(7) -67.8(11) no
C(2) C(3) C(5) C(4) -106.3(6) no
C(2) C(3) C(5) C(13) 72.1(10) no
C(3) C(4) C(5) C(13) -177.4(15) no
C(3) C(4) C(7) C(8) -11.6(12) no
C(3) C(4) C(7) C(12) 166.8(7) no
C(3) C(5) C(4) C(7) 171.0(14) no
C(3) C(5) C(13) C(14) 163.0(7) no
C(3) C(5) C(13) C(18) -15.4(12) no
C(4) C(3) C(5) C(13) 178.3(10) no
C(4) C(5) C(13) C(14) -20.6(18) no
C(4) C(5) C(13) C(18) 161.0(13) no
C(4) C(7) C(8) C(9) 177.6(6) no
C(4) C(7) C(12) C(11) -177.5(6) no
C(5) C(3) C(4) C(7) -173.5(10) no
C(5) C(4) C(7) C(8) -178.6(12) no
C(5) C(4) C(7) C(12) -0.1(17) no
C(5) C(13) C(14) C(15) -177.6(6) no
C(5) C(13) C(18) C(17) 177.3(7) no
C(6) Pt C(19) C(20) -159.1(4) no
C(6) Pt C(19) C(23) 85.6(5) no
C(6) Pt C(19) C(24) -37.4(9) no
C(6) Pt C(20) C(19) 47.1(8) no
C(6) Pt C(20) C(21) 163.8(6) no
C(6) Pt C(20) C(25) -76.8(9) no
C(6) Pt C(21) C(20) -156.3(9) no
C(6) Pt C(21) C(22) -41.7(11) no
C(6) Pt C(21) C(26) 82.0(11) no
C(6) Pt C(22) C(21) 165.9(4) no
C(6) Pt C(22) C(23) -76.2(5) no
C(6) Pt C(22) C(27) 45.3(8) no
C(6) Pt C(23) C(19) -116.7(4) no
C(6) Pt C(23) C(22) 126.5(4) no
C(6) Pt C(23) C(28) 4.0(8) no
C(7) C(4) C(5) C(13) -6.4(25) no
C(7) C(8) C(9) C(10) 0.3(11) no
C(7) C(12) C(11) C(10) -0.5(11) no
C(8) C(7) C(12) C(11) 1.0(10) no
C(8) C(9) C(10) C(11) 0.2(12) no
C(9) C(8) C(7) C(12) -0.9(10) no
C(9) C(10) C(11) C(12) -0.1(12) no
C(13) C(14) C(15) C(16) 1.0(12) no
C(13) C(18) C(17) C(16) -0.2(13) no
C(14) C(13) C(18) C(17) -1.3(10) no
C(14) C(15) C(16) C(17) -2.4(13) no
C(15) C(14) C(13) C(18) 0.9(10) no
C(15) C(16) C(17) C(18) 2.1(14) no
C(19) Pt C(20) C(21) 116.7(6) no
C(19) Pt C(20) C(25) -123.9(8) no
C(19) Pt C(21) C(20) -36.5(4) no
C(19) Pt C(21) C(22) 78.2(5) no
C(19) Pt C(21) C(26) -158.2(7) no
C(19) Pt C(22) C(21) -80.4(4) no
C(19) Pt C(22) C(23) 37.4(4) no
C(19) Pt C(22) C(27) 158.9(8) no
C(19) Pt C(23) C(22) -116.8(6) no
C(19) Pt C(23) C(28) 120.7(9) no
C(19) C(20) Pt C(21) -116.7(6) no
C(19) C(20) Pt C(22) -79.3(5) no
C(19) C(20) Pt C(23) -38.2(4) no
C(19) C(20) C(21) C(22) -2.5(8) no
C(19) C(20) C(21) C(26) -176.1(6) no
C(19) C(23) Pt C(20) 37.5(4) no
C(19) C(23) Pt C(21) 80.5(4) no
C(19) C(23) Pt C(22) 116.8(6) no
C(19) C(23) C(22) C(21) -5.5(8) no
C(19) C(23) C(22) C(27) 172.7(6) no
C(20) Pt C(19) C(23) -115.3(6) no
C(20) Pt C(19) C(24) 121.7(10) no
C(20) Pt C(21) C(22) 114.7(6) no
C(20) Pt C(21) C(26) -121.7(8) no
C(20) Pt C(22) C(21) -39.2(4) no
C(20) Pt C(22) C(23) 78.7(4) no
C(20) Pt C(22) C(27) -159.8(8) no
C(20) Pt C(23) C(22) -79.3(4) no
C(20) Pt C(23) C(28) 158.2(9) no
C(20) C(19) Pt C(21) 38.0(4) no
C(20) C(19) Pt C(22) 78.7(4) no
C(20) C(19) Pt C(23) 115.3(6) no
C(20) C(19) C(23) C(22) 3.9(8) no
C(20) C(19) C(23) C(28) 175.8(6) no
C(20) C(21) Pt C(22) -114.7(6) no
C(20) C(21) Pt C(23) -78.3(4) no
C(20) C(21) C(22) C(23) 4.9(8) no
C(20) C(21) C(22) C(27) -173.3(6) no
C(21) Pt C(19) C(23) -77.3(4) no
C(21) Pt C(19) C(24) 159.7(9) no
C(21) Pt C(20) C(25) 119.5(8) no
C(21) Pt C(22) C(23) 117.9(6) no
C(21) Pt C(22) C(27) -120.6(9) no
C(21) Pt C(23) C(22) -36.2(4) no
C(21) Pt C(23) C(28) -158.7(9) no
C(21) C(20) Pt C(22) 37.4(4) no
C(21) C(20) Pt C(23) 78.5(4) no
C(21) C(20) C(19) C(23) -0.8(8) no
C(21) C(20) C(19) C(24) 177.1(7) no
C(21) C(22) Pt C(23) -117.9(6) no
C(21) C(22) C(23) C(28) -177.3(6) no
C(22) Pt C(19) C(23) -36.6(4) no
C(22) Pt C(19) C(24) -159.5(9) no
C(22) Pt C(20) C(25) 156.8(7) no
C(22) Pt C(21) C(26) 123.7(8) no
C(22) Pt C(23) C(28) -122.5(9) no
C(22) C(21) Pt C(23) 36.3(4) no
C(22) C(21) C(20) C(25) 174.6(6) no
C(22) C(23) C(19) C(24) -174.0(7) no
C(23) Pt C(19) C(24) -122.9(10) no
C(23) Pt C(20) C(25) -162.0(8) no
C(23) Pt C(21) C(26) 160.0(7) no
C(23) Pt C(22) C(27) 121.5(9) no
C(23) C(19) C(20) C(25) -177.9(7) no
C(23) C(22) C(21) C(26) 178.5(6) no
C(24) C(19) C(20) C(25) 0.0(12) no
C(24) C(19) C(23) C(28) -2.1(11) no
C(25) C(20) C(21) C(26) 1.0(11) no
C(26) C(21) C(22) C(27) 0.3(11) no
C(27) C(22) C(23) C(28) 0.9(11) no
